data_2230562
loop_
_publ_author_name
'Lo, Kong Mun'
'Ng, Seik Weng'

_publ_section_title
;
 Tribenzylchlorido(triphenylphosphine oxide-\k<i>O</i>)tin(IV)
;
_journal_coeditor_code ZS2112
_journal_issue 6
_journal_name_full 'Acta Crystallographica Section E'
_journal_page_first m810
_journal_paper_doi 10.1107/S160053681101957X
_journal_volume 67
_journal_year 2011
_chemical_formula_iupac '[Sn (C7 H7)3 Cl (C18 H15 OP)]'
_chemical_formula_moiety 'C39 H36 Cl O P Sn'
_chemical_formula_sum 'C39 H36 Cl O P Sn'
_chemical_formula_weight 705.81
_chemical_name_systematic
;
Tribenzylchlorido(triphenylphosphine oxide-\k<i>O</i>)tin(IV)
;
_space_group_IT_number 14
_symmetry_cell_setting monoclinic
_symmetry_space_group_name_Hall '-P 2ybc'
_symmetry_space_group_name_H-M 'P 1 21/c 1'
_atom_sites_solution_hydrogens geom
_atom_sites_solution_primary direct
_atom_sites_solution_secondary difmap
_audit_creation_method SHELXL-97
_cell_angle_alpha 90.00
_cell_angle_beta 100.4304(6)
_cell_angle_gamma 90.00
_cell_formula_units_Z 8
_cell_length_a 10.06970(10)
_cell_length_b 31.8793(4)
_cell_length_c 21.3259(3)
_cell_measurement_reflns_used 9802
_cell_measurement_temperature 100(2)
_cell_measurement_theta_max 28.28
_cell_measurement_theta_min 2.51
_cell_volume 6732.81(14)
_computing_cell_refinement 'SAINT (Bruker, 2009)'
_computing_data_collection 'APEX2 (Bruker, 2009)'
_computing_data_reduction 'SAINT (Bruker, 2009)'
_computing_molecular_graphics 'X-SEED (Barbour, 2001)'
_computing_publication_material 'publCIF (Westrip, 2010)'
_computing_structure_refinement 'SHELXL97 (Sheldrick, 2008)'
_computing_structure_solution 'SHELXS97 (Sheldrick, 2008)'
_diffrn_ambient_temperature 100(2)
_diffrn_measured_fraction_theta_full 0.999
_diffrn_measured_fraction_theta_max 0.999
_diffrn_measurement_device_type 'Bruker SMART APEX'
_diffrn_measurement_method \w
_diffrn_radiation_monochromator graphite
_diffrn_radiation_source 'fine-focus sealed tube'
_diffrn_radiation_type MoK\a
_diffrn_radiation_wavelength 0.71073
_diffrn_reflns_av_R_equivalents 0.0474
_diffrn_reflns_av_sigmaI/netI 0.0412
_diffrn_reflns_limit_h_max 12
_diffrn_reflns_limit_h_min -13
_diffrn_reflns_limit_k_max 41
_diffrn_reflns_limit_k_min -41
_diffrn_reflns_limit_l_max 27
_diffrn_reflns_limit_l_min -27
_diffrn_reflns_number 62453
_diffrn_reflns_theta_full 27.50
_diffrn_reflns_theta_max 27.50
_diffrn_reflns_theta_min 1.94
_diffrn_standards_number 0
_exptl_absorpt_coefficient_mu 0.915
_exptl_absorpt_correction_T_max 0.8382
_exptl_absorpt_correction_T_min 0.7709
_exptl_absorpt_correction_type multi-scan
_exptl_absorpt_process_details '(SADABS; Sheldrick, 1996)'
_exptl_crystal_colour colorless
_exptl_crystal_density_diffrn 1.393
_exptl_crystal_density_method 'not measured'
_exptl_crystal_description block
_exptl_crystal_F_000 2880
_exptl_crystal_size_max 0.30
_exptl_crystal_size_mid 0.25
_exptl_crystal_size_min 0.20
_refine_diff_density_max 0.757
_refine_diff_density_min -0.666
_refine_ls_extinction_method none
_refine_ls_goodness_of_fit_ref 1.033
_refine_ls_hydrogen_treatment constr
_refine_ls_matrix_type full
_refine_ls_number_parameters 769
_refine_ls_number_reflns 15456
_refine_ls_number_restraints 37
_refine_ls_restrained_S_all 1.032
_refine_ls_R_factor_all 0.0409
_refine_ls_R_factor_gt 0.0308
_refine_ls_shift/su_max 0.001
_refine_ls_shift/su_mean 0.001
_refine_ls_structure_factor_coef Fsqd
_refine_ls_weighting_details 'calc w=1/[\s^2^(Fo^2^)+(0.0298P)^2^+4.2265P] where P=(Fo^2^+2Fc^2^)/3'
_refine_ls_weighting_scheme calc
_refine_ls_wR_factor_gt 0.0677
_refine_ls_wR_factor_ref 0.0719
_reflns_number_gt 13210
_reflns_number_total 15456
_reflns_threshold_expression I>2\s(I)
_cod_data_source_file zs2112.cif
_cod_data_source_block I
_cod_original_sg_symbol_H-M 'P 21/c'
_cod_database_code 2230562
_cod_database_fobs_code 2230562

loop_
_symmetry_equiv_pos_as_xyz
'x, y, z'
'-x, y+1/2, -z+1/2'
'-x, -y, -z'
'x, -y-1/2, z-1/2'

loop_
_atom_site_type_symbol
_atom_site_label
_atom_site_fract_x
_atom_site_fract_y
_atom_site_fract_z
_atom_site_U_iso_or_equiv
_atom_site_adp_type
_atom_site_calc_flag
_atom_site_refinement_flags
_atom_site_occupancy
_atom_site_symmetry_multiplicity
_atom_site_disorder_assembly
_atom_site_disorder_group
Sn Sn1 0.745692(13) 0.778572(4) 0.606789(7) 0.01401(4) Uani d . 1 1 B .
Sn Sn2 0.223618(13) 0.512678(4) 0.776274(7) 0.01688(4) Uani d . 1 1 . .
Cl Cl1 0.91606(5) 0.764087(17) 0.70807(3) 0.02120(11) Uani d . 1 1 . .
Cl Cl2 0.06400(5) 0.53153(2) 0.84882(3) 0.02915(13) Uani d . 1 1 . .
P P1 0.49337(5) 0.801792(18) 0.45899(3) 0.01764(12) Uani d . 1 1 . .
P P2 0.43088(5) 0.490489(17) 0.64836(3) 0.01656(11) Uani d . 1 1 . .
O O1 0.58536(15) 0.78523(5) 0.51702(7) 0.0214(3) Uani d . 1 1 . .
O O2 0.36436(15) 0.48998(5) 0.70558(8) 0.0213(3) Uani d . 1 1 . .
C C1 0.6501(2) 0.82902(6) 0.64850(11) 0.0176(4) Uani d D 1 1 . .
H H1A 0.7135 0.8406 0.6854 0.021 Uiso calc PR 0.50 1 A 1
H H1B 0.6264 0.8517 0.6168 0.021 Uiso calc PR 0.50 1 A 1
H H1C 0.7078 0.8377 0.6890 0.021 Uiso calc PR 0.50 1 A 2
H H1D 0.6390 0.8534 0.6193 0.021 Uiso calc PR 0.50 1 A 2
C C2 0.5231(7) 0.8136(5) 0.6703(6) 0.0146(9) Uani d PGDU 0.50 1 B 1
C C3 0.3967(9) 0.8271(4) 0.6397(6) 0.0218(9) Uani d PGU 0.50 1 B 1
H H3 0.3895 0.8466 0.6056 0.026 Uiso calc PR 0.50 1 B 1
C C4 0.2809(6) 0.8122(3) 0.6592(4) 0.0297(14) Uani d PGU 0.50 1 B 1
H H4 0.1945 0.8215 0.6383 0.036 Uiso calc PR 0.50 1 B 1
C C5 0.2915(5) 0.7837(3) 0.7092(3) 0.0302(17) Uani d PGU 0.50 1 B 1
H H5 0.2123 0.7736 0.7224 0.036 Uiso calc PR 0.50 1 B 1
C C6 0.4179(6) 0.7702(3) 0.7397(3) 0.0252(13) Uani d PGU 0.50 1 B 1
H H6 0.4251 0.7507 0.7739 0.030 Uiso calc PR 0.50 1 B 1
C C7 0.5337(4) 0.7851(4) 0.7203(5) 0.0179(12) Uani d PGU 0.50 1 B 1
H H7 0.6201 0.7758 0.7412 0.022 Uiso calc PR 0.50 1 B 1
C C2' 0.5136(6) 0.8155(5) 0.6611(6) 0.0146(9) Uani d PGD 0.50 1 B 2
C C3' 0.3951(9) 0.8342(4) 0.6301(6) 0.0218(9) Uani d PG 0.50 1 B 2
H H3' 0.3986 0.8553 0.5989 0.026 Uiso calc PR 0.50 1 B 2
C C4' 0.2716(7) 0.8221(3) 0.6447(5) 0.0297(14) Uani d PG 0.50 1 B 2
H H4' 0.1906 0.8349 0.6234 0.036 Uiso calc PR 0.50 1 B 2
C C5' 0.2666(5) 0.7913(3) 0.6903(3) 0.0302(17) Uani d PG 0.50 1 B 2
H H5' 0.1822 0.7830 0.7003 0.036 Uiso calc PR 0.50 1 B 2
C C6' 0.3851(6) 0.7726(2) 0.7213(3) 0.0252(13) Uani d PG 0.50 1 B 2
H H6' 0.3817 0.7515 0.7525 0.030 Uiso calc PR 0.50 1 B 2
C C7' 0.5086(5) 0.7847(4) 0.7067(5) 0.0179(12) Uani d PG 0.50 1 B 2
H H7' 0.5896 0.7719 0.7280 0.022 Uiso calc PR 0.50 1 B 2
C C8 0.6655(2) 0.71581(6) 0.60576(11) 0.0192(4) Uani d . 1 1 . .
H H8A 0.6813 0.7043 0.6496 0.023 Uiso calc R 1 1 B .
H H8B 0.5670 0.7163 0.5897 0.023 Uiso calc R 1 1 . .
C C9 0.7327(2) 0.68875(6) 0.56402(11) 0.0192(4) Uani d . 1 1 B .
C C10 0.8666(2) 0.67583(7) 0.58421(12) 0.0220(5) Uani d . 1 1 . .
H H10 0.9137 0.6846 0.6248 0.026 Uiso calc R 1 1 B .
C C11 0.9316(2) 0.65072(7) 0.54676(13) 0.0289(5) Uani d . 1 1 B .
H H11 1.0222 0.6422 0.5618 0.035 Uiso calc R 1 1 . .
C C12 0.8653(3) 0.63771(8) 0.48707(13) 0.0316(6) Uani d . 1 1 . .
H H12 0.9097 0.6203 0.4612 0.038 Uiso calc R 1 1 B .
C C13 0.7334(3) 0.65053(8) 0.46588(12) 0.0323(6) Uani d . 1 1 B .
H H13 0.6874 0.6420 0.4250 0.039 Uiso calc R 1 1 . .
C C14 0.6678(2) 0.67567(7) 0.50365(12) 0.0251(5) Uani d . 1 1 . .
H H14 0.5774 0.6842 0.4883 0.030 Uiso calc R 1 1 B .
C C15 0.9002(2) 0.79212(7) 0.55210(11) 0.0193(4) Uani d . 1 1 . .
H H15A 0.9886 0.7827 0.5762 0.023 Uiso calc R 1 1 B .
H H15B 0.8815 0.7762 0.5116 0.023 Uiso calc R 1 1 . .
C C16 0.90819(19) 0.83807(7) 0.53749(11) 0.0195(5) Uani d . 1 1 B .
C C17 0.8965(2) 0.85230(8) 0.47475(11) 0.0239(5) Uani d . 1 1 . .
H H17 0.8843 0.8327 0.4407 0.029 Uiso calc R 1 1 B .
C C18 0.9026(2) 0.89505(8) 0.46176(13) 0.0323(6) Uani d . 1 1 B .
H H18 0.8943 0.9044 0.4189 0.039 Uiso calc R 1 1 . .
C C19 0.9207(2) 0.92386(8) 0.51074(14) 0.0325(6) Uani d . 1 1 . .
H H19 0.9241 0.9530 0.5016 0.039 Uiso calc R 1 1 B .
C C20 0.9340(2) 0.91035(8) 0.57303(14) 0.0287(6) Uani d . 1 1 B .
H H20 0.9475 0.9301 0.6069 0.034 Uiso calc R 1 1 . .
C C21 0.9278(2) 0.86774(7) 0.58619(12) 0.0224(5) Uani d . 1 1 . .
H H21 0.9370 0.8587 0.6292 0.027 Uiso calc R 1 1 B .
C C22 0.3438(2) 0.76998(7) 0.44126(11) 0.0206(5) Uani d . 1 1 . .
C C23 0.3007(2) 0.74912(8) 0.49142(12) 0.0292(5) Uani d . 1 1 . .
H H23 0.3522 0.7509 0.5333 0.035 Uiso calc R 1 1 . .
C C24 0.1823(3) 0.72574(9) 0.47991(14) 0.0367(6) Uani d . 1 1 . .
H H24 0.1528 0.7114 0.5140 0.044 Uiso calc R 1 1 . .
C C25 0.1072(3) 0.72329(8) 0.41898(15) 0.0365(7) Uani d . 1 1 . .
H H25 0.0266 0.7072 0.4112 0.044 Uiso calc R 1 1 . .
C C26 0.1490(2) 0.74414(8) 0.36953(13) 0.0338(6) Uani d . 1 1 . .
H H26 0.0965 0.7425 0.3278 0.041 Uiso calc R 1 1 . .
C C27 0.2671(2) 0.76754(8) 0.37998(12) 0.0261(5) Uani d . 1 1 . .
H H27 0.2955 0.7818 0.3456 0.031 Uiso calc R 1 1 . .
C C28 0.4403(2) 0.85444(7) 0.46948(10) 0.0196(4) Uani d . 1 1 . .
C C29 0.3045(2) 0.86599(8) 0.46075(11) 0.0240(5) Uani d . 1 1 . .
H H29 0.2358 0.8458 0.4477 0.029 Uiso calc R 1 1 . .
C C30 0.2704(2) 0.90737(8) 0.47138(12) 0.0291(5) Uani d . 1 1 . .
H H30 0.1781 0.9155 0.4651 0.035 Uiso calc R 1 1 . .
C C31 0.3696(3) 0.93652(8) 0.49099(12) 0.0281(5) Uani d . 1 1 . .
H H31 0.3456 0.9647 0.4983 0.034 Uiso calc R 1 1 . .
C C32 0.5051(2) 0.92508(7) 0.50027(11) 0.0256(5) Uani d . 1 1 . .
H H32 0.5732 0.9454 0.5142 0.031 Uiso calc R 1 1 . .
C C33 0.5408(2) 0.88433(7) 0.48930(11) 0.0217(5) Uani d . 1 1 . .
H H33 0.6333 0.8766 0.4952 0.026 Uiso calc R 1 1 . .
C C34 0.5789(2) 0.80212(7) 0.39232(10) 0.0191(4) Uani d . 1 1 . .
C C35 0.5664(2) 0.83505(8) 0.34867(11) 0.0256(5) Uani d . 1 1 . .
H H35 0.5041 0.8571 0.3513 0.031 Uiso calc R 1 1 . .
C C36 0.6445(3) 0.83575(8) 0.30150(12) 0.0300(5) Uani d . 1 1 . .
H H36 0.6358 0.8583 0.2719 0.036 Uiso calc R 1 1 . .
C C37 0.7348(2) 0.80389(8) 0.29743(12) 0.0286(5) Uani d . 1 1 . .
H H37 0.7895 0.8048 0.2655 0.034 Uiso calc R 1 1 . .
C C38 0.7462(2) 0.77050(8) 0.33961(12) 0.0271(5) Uani d . 1 1 . .
H H38 0.8075 0.7483 0.3361 0.033 Uiso calc R 1 1 . .
C C39 0.6690(2) 0.76942(7) 0.38665(12) 0.0233(5) Uani d . 1 1 . .
H H39 0.6768 0.7464 0.4154 0.028 Uiso calc R 1 1 . .
C C40 0.0634(2) 0.49702(7) 0.69772(11) 0.0196(4) Uani d . 1 1 . .
H H40A -0.0178 0.5140 0.7000 0.024 Uiso calc R 1 1 . .
H H40B 0.0923 0.5031 0.6567 0.024 Uiso calc R 1 1 . .
C C41 0.0315(2) 0.45124(7) 0.70179(10) 0.0184(4) Uani d . 1 1 . .
C C42 -0.0702(2) 0.43763(7) 0.73324(12) 0.0255(5) Uani d . 1 1 . .
H H42 -0.1229 0.4577 0.7508 0.031 Uiso calc R 1 1 . .
C C43 -0.0958(3) 0.39515(8) 0.73924(13) 0.0330(6) Uani d . 1 1 . .
H H43 -0.1661 0.3865 0.7606 0.040 Uiso calc R 1 1 . .
C C44 -0.0199(3) 0.36541(8) 0.71439(12) 0.0326(6) Uani d . 1 1 . .
H H44 -0.0370 0.3364 0.7190 0.039 Uiso calc R 1 1 . .
C C45 0.0811(3) 0.37840(8) 0.68280(13) 0.0311(6) Uani d . 1 1 . .
H H45 0.1338 0.3582 0.6655 0.037 Uiso calc R 1 1 . .
C C46 0.1058(2) 0.42074(7) 0.67619(12) 0.0244(5) Uani d . 1 1 . .
H H46 0.1747 0.4292 0.6538 0.029 Uiso calc R 1 1 . .
C C47 0.3230(2) 0.46353(7) 0.83715(11) 0.0224(5) Uani d . 1 1 . .
H H47A 0.2881 0.4635 0.8777 0.027 Uiso calc R 1 1 . .
H H47B 0.3008 0.4361 0.8162 0.027 Uiso calc R 1 1 . .
C C48 0.4739(2) 0.46884(7) 0.85147(11) 0.0199(5) Uani d . 1 1 . .
C C49 0.5328(2) 0.50544(7) 0.87912(11) 0.0246(5) Uani d . 1 1 . .
H H49 0.4766 0.5273 0.8897 0.030 Uiso calc R 1 1 . .
C C50 0.6715(2) 0.51072(8) 0.89150(12) 0.0301(6) Uani d . 1 1 . .
H H50 0.7093 0.5363 0.9092 0.036 Uiso calc R 1 1 . .
C C51 0.7549(2) 0.47891(9) 0.87814(13) 0.0329(6) Uani d . 1 1 . .
H H51 0.8502 0.4824 0.8867 0.040 Uiso calc R 1 1 . .
C C52 0.6986(2) 0.44201(9) 0.85232(12) 0.0314(6) Uani d . 1 1 . .
H H52 0.7555 0.4197 0.8439 0.038 Uiso calc R 1 1 . .
C C53 0.5594(2) 0.43704(8) 0.83842(11) 0.0253(5) Uani d . 1 1 . .
H H53 0.5221 0.4116 0.8198 0.030 Uiso calc R 1 1 . .
C C54 0.3345(2) 0.57118(7) 0.78922(12) 0.0223(5) Uani d . 1 1 . .
H H54A 0.3424 0.5795 0.8345 0.027 Uiso calc R 1 1 . .
H H54B 0.4271 0.5655 0.7818 0.027 Uiso calc R 1 1 . .
C C55 0.2812(2) 0.60816(7) 0.74926(12) 0.0240(5) Uani d . 1 1 . .
C C56 0.1711(2) 0.63098(8) 0.76282(14) 0.0316(6) Uani d . 1 1 . .
H H56 0.1258 0.6218 0.7957 0.038 Uiso calc R 1 1 . .
C C57 0.1275(3) 0.66700(8) 0.72840(16) 0.0412(8) Uani d . 1 1 . .
H H57 0.0532 0.6824 0.7382 0.049 Uiso calc R 1 1 . .
C C58 0.1913(3) 0.68039(8) 0.68034(16) 0.0430(8) Uani d . 1 1 . .
H H58 0.1607 0.7050 0.6569 0.052 Uiso calc R 1 1 . .
C C59 0.3001(3) 0.65814(8) 0.66595(14) 0.0399(7) Uani d . 1 1 . .
H H59 0.3442 0.6674 0.6326 0.048 Uiso calc R 1 1 . .
C C60 0.3445(2) 0.62220(7) 0.70057(13) 0.0291(6) Uani d . 1 1 . .
H H60 0.4193 0.6071 0.6907 0.035 Uiso calc R 1 1 . .
C C61 0.3140(2) 0.50362(7) 0.57643(11) 0.0188(4) Uani d . 1 1 . .
C C62 0.2527(2) 0.54308(7) 0.57332(11) 0.0230(5) Uani d . 1 1 . .
H H62 0.2761 0.5623 0.6076 0.028 Uiso calc R 1 1 . .
C C63 0.1583(2) 0.55421(7) 0.52060(12) 0.0263(5) Uani d . 1 1 . .
H H63 0.1171 0.5811 0.5187 0.032 Uiso calc R 1 1 . .
C C64 0.1233(2) 0.52634(8) 0.47043(12) 0.0272(5) Uani d . 1 1 . .
H H64 0.0592 0.5343 0.4340 0.033 Uiso calc R 1 1 . .
C C65 0.1815(2) 0.48715(8) 0.47342(12) 0.0260(5) Uani d . 1 1 . .
H H65 0.1564 0.4679 0.4393 0.031 Uiso calc R 1 1 . .
C C66 0.2774(2) 0.47558(7) 0.52646(11) 0.0210(5) Uani d . 1 1 . .
H H66 0.3175 0.4485 0.5283 0.025 Uiso calc R 1 1 . .
C C67 0.5046(2) 0.44010(7) 0.63761(11) 0.0191(4) Uani d . 1 1 . .
C C68 0.4809(2) 0.40737(7) 0.67713(11) 0.0234(5) Uani d . 1 1 . .
H H68 0.4242 0.4116 0.7077 0.028 Uiso calc R 1 1 . .
C C69 0.5402(3) 0.36846(7) 0.67200(13) 0.0304(6) Uani d . 1 1 . .
H H69 0.5253 0.3462 0.6996 0.036 Uiso calc R 1 1 . .
C C70 0.6202(2) 0.36205(8) 0.62716(13) 0.0317(6) Uani d . 1 1 . .
H H70 0.6597 0.3353 0.6235 0.038 Uiso calc R 1 1 . .
C C71 0.6435(3) 0.39442(8) 0.58721(14) 0.0323(6) Uani d . 1 1 . .
H H71 0.6985 0.3897 0.5561 0.039 Uiso calc R 1 1 . .
C C72 0.5872(2) 0.43357(7) 0.59241(12) 0.0259(5) Uani d . 1 1 . .
H H72 0.6045 0.4559 0.5654 0.031 Uiso calc R 1 1 . .
C C73 0.5639(2) 0.52880(6) 0.65812(11) 0.0180(4) Uani d . 1 1 . .
C C74 0.6488(2) 0.53007(7) 0.71749(12) 0.0226(5) Uani d . 1 1 . .
H H74 0.6355 0.5109 0.7499 0.027 Uiso calc R 1 1 . .
C C75 0.7525(2) 0.55922(8) 0.72939(12) 0.0272(5) Uani d . 1 1 . .
H H75 0.8110 0.5598 0.7697 0.033 Uiso calc R 1 1 . .
C C76 0.7707(2) 0.58743(7) 0.68228(13) 0.0281(5) Uani d . 1 1 . .
H H76 0.8411 0.6076 0.6906 0.034 Uiso calc R 1 1 . .
C C77 0.6869(2) 0.58641(7) 0.62312(13) 0.0267(5) Uani d . 1 1 . .
H H77 0.7001 0.6058 0.5910 0.032 Uiso calc R 1 1 . .
C C78 0.5839(2) 0.55707(7) 0.61074(11) 0.0222(5) Uani d . 1 1 . .
H H78 0.5269 0.5562 0.5701 0.027 Uiso calc R 1 1 . .

loop_
_atom_site_aniso_label
_atom_site_aniso_U_11
_atom_site_aniso_U_22
_atom_site_aniso_U_33
_atom_site_aniso_U_12
_atom_site_aniso_U_13
_atom_site_aniso_U_23
Sn1 0.01355(7) 0.01552(7) 0.01280(7) 0.00046(5) 0.00199(5) 0.00052(5)
Sn2 0.01476(7) 0.01836(7) 0.01724(8) -0.00094(5) 0.00209(6) -0.00184(6)
Cl1 0.0198(2) 0.0239(3) 0.0176(3) -0.00029(19) -0.0027(2) 0.0027(2)
Cl2 0.0197(2) 0.0408(3) 0.0283(3) -0.0025(2) 0.0080(2) -0.0129(3)
P1 0.0155(2) 0.0235(3) 0.0129(3) 0.0010(2) -0.0002(2) 0.0011(2)
P2 0.0175(2) 0.0176(3) 0.0151(3) 0.00056(19) 0.0045(2) 0.0012(2)
O1 0.0207(7) 0.0254(8) 0.0156(8) 0.0029(6) -0.0034(6) 0.0026(6)
O2 0.0206(7) 0.0256(8) 0.0185(8) -0.0002(6) 0.0059(6) 0.0011(7)
C1 0.0190(9) 0.0179(10) 0.0158(11) 0.0001(8) 0.0033(8) -0.0019(8)
C2 0.0165(11) 0.0155(14) 0.011(3) 0.0012(11) 0.0004(14) -0.0034(16)
C3 0.0232(11) 0.022(3) 0.018(3) 0.0070(15) -0.0010(14) -0.0009(16)
C4 0.0142(13) 0.027(4) 0.043(4) 0.0098(17) -0.0069(18) -0.009(3)
C5 0.023(2) 0.026(3) 0.044(5) -0.005(2) 0.012(3) -0.009(3)
C6 0.031(3) 0.0271(16) 0.019(4) -0.005(2) 0.007(3) -0.001(2)
C7 0.0181(18) 0.0218(12) 0.012(4) 0.000(2) -0.003(2) -0.003(2)
C2' 0.0165(11) 0.0155(14) 0.011(3) 0.0012(11) 0.0004(14) -0.0034(16)
C3' 0.0232(11) 0.022(3) 0.018(3) 0.0070(15) -0.0010(14) -0.0009(16)
C4' 0.0142(13) 0.027(4) 0.043(4) 0.0098(17) -0.0069(18) -0.009(3)
C5' 0.023(2) 0.026(3) 0.044(5) -0.005(2) 0.012(3) -0.009(3)
C6' 0.031(3) 0.0271(16) 0.019(4) -0.005(2) 0.007(3) -0.001(2)
C7' 0.0181(18) 0.0218(12) 0.012(4) 0.000(2) -0.003(2) -0.003(2)
C8 0.0185(10) 0.0198(10) 0.0185(11) -0.0025(8) 0.0014(9) 0.0014(9)
C9 0.0236(10) 0.0145(10) 0.0192(11) -0.0029(8) 0.0032(9) 0.0029(9)
C10 0.0227(10) 0.0189(10) 0.0226(12) -0.0029(8) -0.0012(9) -0.0028(9)
C11 0.0249(11) 0.0258(12) 0.0347(15) 0.0008(9) 0.0023(10) -0.0050(11)
C12 0.0409(14) 0.0253(12) 0.0303(14) 0.0037(10) 0.0111(12) -0.0091(11)
C13 0.0449(14) 0.0266(12) 0.0219(13) 0.0008(11) -0.0034(11) -0.0063(10)
C14 0.0273(11) 0.0226(11) 0.0224(13) 0.0013(9) -0.0032(10) -0.0015(10)
C15 0.0173(10) 0.0226(11) 0.0186(11) 0.0017(8) 0.0050(9) 0.0002(9)
C16 0.0098(9) 0.0263(11) 0.0229(12) 0.0001(8) 0.0038(8) 0.0040(9)
C17 0.0189(10) 0.0324(12) 0.0205(12) -0.0018(9) 0.0036(9) 0.0041(10)
C18 0.0226(11) 0.0411(15) 0.0324(15) -0.0038(10) 0.0025(10) 0.0183(12)
C19 0.0204(11) 0.0255(12) 0.0512(18) -0.0037(9) 0.0048(11) 0.0118(12)
C20 0.0169(10) 0.0263(12) 0.0436(16) -0.0023(9) 0.0070(10) -0.0039(11)
C21 0.0157(10) 0.0277(12) 0.0240(12) -0.0004(8) 0.0041(9) 0.0003(10)
C22 0.0188(10) 0.0227(11) 0.0194(12) 0.0014(8) 0.0012(9) -0.0009(9)
C23 0.0225(11) 0.0401(14) 0.0235(13) -0.0035(10) 0.0005(10) 0.0041(11)
C24 0.0269(12) 0.0443(16) 0.0389(17) -0.0067(11) 0.0060(12) 0.0093(13)
C25 0.0222(12) 0.0379(14) 0.0474(18) -0.0073(10) 0.0006(12) -0.0036(13)
C26 0.0280(12) 0.0382(14) 0.0311(15) -0.0018(10) -0.0054(11) -0.0097(12)
C27 0.0235(11) 0.0330(13) 0.0209(12) 0.0005(9) 0.0017(9) -0.0031(10)
C28 0.0212(10) 0.0241(11) 0.0130(11) 0.0027(8) 0.0019(8) 0.0016(9)
C29 0.0208(10) 0.0321(12) 0.0189(12) 0.0015(9) 0.0030(9) 0.0006(10)
C30 0.0255(11) 0.0398(14) 0.0227(13) 0.0116(10) 0.0062(10) 0.0002(11)
C31 0.0405(13) 0.0268(12) 0.0188(12) 0.0085(10) 0.0101(10) -0.0006(10)
C32 0.0322(12) 0.0289(12) 0.0162(12) -0.0019(10) 0.0055(10) 0.0020(10)
C33 0.0212(10) 0.0278(12) 0.0160(11) 0.0009(9) 0.0027(9) 0.0029(9)
C34 0.0173(9) 0.0265(11) 0.0124(11) -0.0009(8) 0.0000(8) -0.0014(9)
C35 0.0284(11) 0.0289(12) 0.0199(12) 0.0065(9) 0.0051(10) 0.0038(10)
C36 0.0381(13) 0.0347(14) 0.0182(13) 0.0013(11) 0.0081(11) 0.0059(10)
C37 0.0253(11) 0.0421(14) 0.0192(12) -0.0029(10) 0.0062(10) -0.0070(11)
C38 0.0229(11) 0.0335(13) 0.0248(13) 0.0042(9) 0.0040(10) -0.0068(11)
C39 0.0232(11) 0.0239(11) 0.0219(12) 0.0010(9) 0.0019(9) -0.0019(9)
C40 0.0172(9) 0.0224(11) 0.0186(11) -0.0008(8) 0.0017(8) 0.0004(9)
C41 0.0178(9) 0.0221(11) 0.0132(11) -0.0010(8) -0.0030(8) -0.0025(9)
C42 0.0261(11) 0.0278(12) 0.0240(13) -0.0045(9) 0.0078(10) -0.0065(10)
C43 0.0440(14) 0.0332(14) 0.0243(14) -0.0148(11) 0.0123(12) -0.0031(11)
C44 0.0497(15) 0.0202(12) 0.0252(14) -0.0084(11) -0.0003(12) 0.0011(10)
C45 0.0342(13) 0.0250(12) 0.0324(15) 0.0029(10) 0.0015(11) -0.0068(11)
C46 0.0232(11) 0.0253(12) 0.0252(13) -0.0021(9) 0.0058(9) -0.0050(10)
C47 0.0181(10) 0.0317(12) 0.0166(11) -0.0013(9) 0.0009(9) 0.0094(10)
C48 0.0206(10) 0.0253(11) 0.0135(11) -0.0005(8) 0.0023(8) 0.0032(9)
C49 0.0252(11) 0.0270(12) 0.0196(12) 0.0021(9) -0.0013(9) 0.0016(10)
C50 0.0285(12) 0.0322(13) 0.0257(14) -0.0072(10) -0.0058(10) 0.0070(11)
C51 0.0190(11) 0.0533(17) 0.0263(14) -0.0002(10) 0.0034(10) 0.0134(12)
C52 0.0271(12) 0.0478(16) 0.0210(13) 0.0137(11) 0.0086(10) 0.0062(11)
C53 0.0297(12) 0.0280(12) 0.0176(12) 0.0046(9) 0.0028(10) 0.0008(10)
C54 0.0189(10) 0.0183(10) 0.0286(13) -0.0019(8) 0.0018(9) -0.0050(9)
C55 0.0221(10) 0.0201(11) 0.0269(13) -0.0013(8) -0.0036(9) -0.0062(10)
C56 0.0275(12) 0.0280(13) 0.0359(15) 0.0041(10) -0.0033(11) -0.0063(11)
C57 0.0343(14) 0.0275(13) 0.054(2) 0.0082(11) -0.0125(14) -0.0084(13)
C58 0.0448(15) 0.0201(12) 0.053(2) -0.0024(11) -0.0209(15) 0.0033(12)
C59 0.0444(15) 0.0313(14) 0.0382(17) -0.0124(12) -0.0075(13) 0.0047(12)
C60 0.0291(12) 0.0235(12) 0.0318(14) -0.0051(9) -0.0018(11) -0.0017(10)
C61 0.0183(9) 0.0211(10) 0.0173(11) 0.0004(8) 0.0045(8) 0.0020(9)
C62 0.0260(11) 0.0239(11) 0.0191(12) 0.0005(9) 0.0038(9) -0.0015(9)
C63 0.0252(11) 0.0256(12) 0.0278(13) 0.0069(9) 0.0039(10) 0.0029(10)
C64 0.0195(11) 0.0400(14) 0.0210(13) 0.0036(9) 0.0010(9) 0.0030(11)
C65 0.0233(11) 0.0335(13) 0.0206(12) 0.0001(9) 0.0025(9) -0.0063(10)
C66 0.0203(10) 0.0220(11) 0.0218(12) 0.0001(8) 0.0069(9) -0.0012(9)
C67 0.0196(10) 0.0179(10) 0.0191(11) 0.0012(8) 0.0021(9) 0.0017(9)
C68 0.0269(11) 0.0250(11) 0.0180(12) 0.0001(9) 0.0027(9) 0.0032(9)
C69 0.0359(13) 0.0217(12) 0.0312(15) 0.0016(10) -0.0002(11) 0.0074(10)
C70 0.0298(12) 0.0235(12) 0.0398(16) 0.0084(9) 0.0014(11) 0.0001(11)
C71 0.0327(13) 0.0272(13) 0.0402(16) 0.0066(10) 0.0150(12) 0.0000(11)
C72 0.0278(11) 0.0227(11) 0.0295(14) 0.0032(9) 0.0115(10) 0.0038(10)
C73 0.0178(9) 0.0168(10) 0.0206(11) 0.0024(8) 0.0067(9) -0.0014(9)
C74 0.0216(10) 0.0230(11) 0.0228(12) 0.0028(8) 0.0030(9) 0.0012(9)
C75 0.0199(10) 0.0325(13) 0.0278(14) 0.0000(9) 0.0004(10) -0.0052(11)
C76 0.0234(11) 0.0243(12) 0.0381(15) -0.0024(9) 0.0095(11) -0.0074(11)
C77 0.0313(12) 0.0201(11) 0.0314(14) -0.0032(9) 0.0127(11) 0.0008(10)
C78 0.0255(11) 0.0215(11) 0.0206(12) -0.0003(9) 0.0067(9) -0.0009(9)

loop_
_atom_type_symbol
_atom_type_description
_atom_type_scat_dispersion_real
_atom_type_scat_dispersion_imag
_atom_type_scat_source
C C 0.0033 0.0016 'International Tables Vol C Tables 4.2.6.8 and 6.1.1.4'
H H 0.0000 0.0000 'International Tables Vol C Tables 4.2.6.8 and 6.1.1.4'
O O 0.0106 0.0060 'International Tables Vol C Tables 4.2.6.8 and 6.1.1.4'
P P 0.1023 0.0942 'International Tables Vol C Tables 4.2.6.8 and 6.1.1.4'
Cl Cl 0.1484 0.1585 'International Tables Vol C Tables 4.2.6.8 and 6.1.1.4'
Sn Sn -0.6537 1.4246 'International Tables Vol C Tables 4.2.6.8 and 6.1.1.4'

loop_
_geom_angle_atom_site_label_1
_geom_angle_atom_site_label_2
_geom_angle_atom_site_label_3
_geom_angle_site_symmetry_1
_geom_angle_site_symmetry_3
_geom_angle
_geom_angle_publ_flag
C1 Sn1 C15 . . 119.79(8) ?
C1 Sn1 C8 . . 120.26(8) ?
C15 Sn1 C8 . . 119.15(9) ?
C1 Sn1 O1 . . 88.60(7) ?
C15 Sn1 O1 . . 89.88(7) ?
C8 Sn1 O1 . . 82.59(7) ?
C1 Sn1 Cl1 . . 93.91(6) ?
C15 Sn1 Cl1 . . 93.09(6) ?
C8 Sn1 Cl1 . . 91.94(6) ?
O1 Sn1 Cl1 . . 174.52(4) ?
C40 Sn2 C47 . . 119.81(8) ?
C40 Sn2 C54 . . 126.34(8) ?
C47 Sn2 C54 . . 112.08(8) ?
C40 Sn2 O2 . . 83.37(7) ?
C47 Sn2 O2 . . 84.00(8) ?
C54 Sn2 O2 . . 89.43(8) ?
C40 Sn2 Cl2 . . 93.55(6) ?
C47 Sn2 Cl2 . . 94.71(7) ?
C54 Sn2 Cl2 . . 95.08(7) ?
O2 Sn2 Cl2 . . 175.46(4) ?
O1 P1 C28 . . 112.39(10) ?
O1 P1 C34 . . 110.06(10) ?
C28 P1 C34 . . 106.95(11) ?
O1 P1 C22 . . 110.08(10) ?
C28 P1 C22 . . 107.31(10) ?
C34 P1 C22 . . 109.95(11) ?
O2 P2 C73 . . 110.35(10) ?
O2 P2 C67 . . 110.50(10) ?
C73 P2 C67 . . 107.75(10) ?
O2 P2 C61 . . 112.13(10) ?
C73 P2 C61 . . 107.37(10) ?
C67 P2 C61 . . 108.59(10) ?
P1 O1 Sn1 . . 164.27(10) ?
P2 O2 Sn2 . . 158.00(9) ?
C2' C1 Sn1 . . 110.5(7) ?
C2 C1 Sn1 . . 110.4(7) ?
C2' C1 H1A . . 116.2 ?
C2 C1 H1A . . 109.6 ?
Sn1 C1 H1A . . 109.6 ?
C2' C1 H1B . . 102.5 ?
C2 C1 H1B . . 109.6 ?
Sn1 C1 H1B . . 109.6 ?
H1A C1 H1B . . 108.1 ?
C2' C1 H1C . . 109.6 ?
C2 C1 H1C . . 102.6 ?
Sn1 C1 H1C . . 109.6 ?
C2' C1 H1D . . 109.6 ?
C2 C1 H1D . . 116.3 ?
Sn1 C1 H1D . . 109.6 ?
H1C C1 H1D . . 108.1 ?
C3 C2 C7 . . 120.0 ?
C3 C2 C1 . . 120.3(6) ?
C7 C2 C1 . . 119.7(7) ?
C2 C3 C4 . . 120.0 ?
C2 C3 H3 . . 120.0 ?
C4 C3 H3 . . 120.0 ?
C5 C4 C3 . . 120.0 ?
C5 C4 H4 . . 120.0 ?
C3 C4 H4 . . 120.0 ?
C4 C5 C6 . . 120.0 ?
C4 C5 H5 . . 120.0 ?
C6 C5 H5 . . 120.0 ?
C5 C6 C7 . . 120.0 ?
C5 C6 H6 . . 120.0 ?
C7 C6 H6 . . 120.0 ?
C6 C7 C2 . . 120.0 ?
C6 C7 H7 . . 120.0 ?
C2 C7 H7 . . 120.0 ?
C3' C2' C7' . . 120.0 ?
C3' C2' C1 . . 121.5(7) ?
C7' C2' C1 . . 118.4(7) ?
C2' C3' C4' . . 120.0 ?
C2' C3' H3' . . 120.0 ?
C4' C3' H3' . . 120.0 ?
C3' C4' C5' . . 120.0 ?
C3' C4' H4' . . 120.0 ?
C5' C4' H4' . . 120.0 ?
C6' C5' C4' . . 120.0 ?
C6' C5' H5' . . 120.0 ?
C4' C5' H5' . . 120.0 ?
C5' C6' C7' . . 120.0 ?
C5' C6' H6' . . 120.0 ?
C7' C6' H6' . . 120.0 ?
C6' C7' C2' . . 120.0 ?
C6' C7' H7' . . 120.0 ?
C2' C7' H7' . . 120.0 ?
C9 C8 Sn1 . . 109.53(14) ?
C9 C8 H8A . . 109.8 ?
Sn1 C8 H8A . . 109.8 ?
C9 C8 H8B . . 109.8 ?
Sn1 C8 H8B . . 109.8 ?
H8A C8 H8B . . 108.2 ?
C14 C9 C10 . . 117.3(2) ?
C14 C9 C8 . . 122.5(2) ?
C10 C9 C8 . . 120.2(2) ?
C11 C10 C9 . . 121.6(2) ?
C11 C10 H10 . . 119.2 ?
C9 C10 H10 . . 119.2 ?
C10 C11 C12 . . 120.3(2) ?
C10 C11 H11 . . 119.8 ?
C12 C11 H11 . . 119.8 ?
C11 C12 C13 . . 119.0(2) ?
C11 C12 H12 . . 120.5 ?
C13 C12 H12 . . 120.5 ?
C12 C13 C14 . . 120.7(2) ?
C12 C13 H13 . . 119.6 ?
C14 C13 H13 . . 119.6 ?
C13 C14 C9 . . 121.0(2) ?
C13 C14 H14 . . 119.5 ?
C9 C14 H14 . . 119.5 ?
C16 C15 Sn1 . . 112.28(14) ?
C16 C15 H15A . . 109.1 ?
Sn1 C15 H15A . . 109.1 ?
C16 C15 H15B . . 109.1 ?
Sn1 C15 H15B . . 109.1 ?
H15A C15 H15B . . 107.9 ?
C21 C16 C17 . . 118.0(2) ?
C21 C16 C15 . . 120.9(2) ?
C17 C16 C15 . . 121.1(2) ?
C18 C17 C16 . . 120.6(2) ?
C18 C17 H17 . . 119.7 ?
C16 C17 H17 . . 119.7 ?
C19 C18 C17 . . 120.4(2) ?
C19 C18 H18 . . 119.8 ?
C17 C18 H18 . . 119.8 ?
C18 C19 C20 . . 119.9(2) ?
C18 C19 H19 . . 120.1 ?
C20 C19 H19 . . 120.1 ?
C19 C20 C21 . . 119.9(2) ?
C19 C20 H20 . . 120.0 ?
C21 C20 H20 . . 120.0 ?
C16 C21 C20 . . 121.2(2) ?
C16 C21 H21 . . 119.4 ?
C20 C21 H21 . . 119.4 ?
C23 C22 C27 . . 119.7(2) ?
C23 C22 P1 . . 118.21(17) ?
C27 C22 P1 . . 121.96(19) ?
C22 C23 C24 . . 119.8(2) ?
C22 C23 H23 . . 120.1 ?
C24 C23 H23 . . 120.1 ?
C25 C24 C23 . . 120.1(3) ?
C25 C24 H24 . . 119.9 ?
C23 C24 H24 . . 119.9 ?
C26 C25 C24 . . 120.2(2) ?
C26 C25 H25 . . 119.9 ?
C24 C25 H25 . . 119.9 ?
C25 C26 C27 . . 120.6(2) ?
C25 C26 H26 . . 119.7 ?
C27 C26 H26 . . 119.7 ?
C26 C27 C22 . . 119.6(2) ?
C26 C27 H27 . . 120.2 ?
C22 C27 H27 . . 120.2 ?
C29 C28 C33 . . 119.9(2) ?
C29 C28 P1 . . 122.62(17) ?
C33 C28 P1 . . 117.44(16) ?
C30 C29 C28 . . 119.5(2) ?
C30 C29 H29 . . 120.2 ?
C28 C29 H29 . . 120.2 ?
C31 C30 C29 . . 120.2(2) ?
C31 C30 H30 . . 119.9 ?
C29 C30 H30 . . 119.9 ?
C30 C31 C32 . . 120.5(2) ?
C30 C31 H31 . . 119.8 ?
C32 C31 H31 . . 119.8 ?
C33 C32 C31 . . 120.1(2) ?
C33 C32 H32 . . 120.0 ?
C31 C32 H32 . . 120.0 ?
C32 C33 C28 . . 119.8(2) ?
C32 C33 H33 . . 120.1 ?
C28 C33 H33 . . 120.1 ?
C35 C34 C39 . . 119.0(2) ?
C35 C34 P1 . . 122.46(18) ?
C39 C34 P1 . . 118.42(18) ?
C36 C35 C34 . . 120.2(2) ?
C36 C35 H35 . . 119.9 ?
C34 C35 H35 . . 119.9 ?
C37 C36 C35 . . 120.1(2) ?
C37 C36 H36 . . 119.9 ?
C35 C36 H36 . . 119.9 ?
C36 C37 C38 . . 120.3(2) ?
C36 C37 H37 . . 119.8 ?
C38 C37 H37 . . 119.8 ?
C39 C38 C37 . . 120.1(2) ?
C39 C38 H38 . . 120.0 ?
C37 C38 H38 . . 120.0 ?
C38 C39 C34 . . 120.3(2) ?
C38 C39 H39 . . 119.9 ?
C34 C39 H39 . . 119.9 ?
C41 C40 Sn2 . . 108.50(13) ?
C41 C40 H40A . . 110.0 ?
Sn2 C40 H40A . . 110.0 ?
C41 C40 H40B . . 110.0 ?
Sn2 C40 H40B . . 110.0 ?
H40A C40 H40B . . 108.4 ?
C42 C41 C46 . . 117.7(2) ?
C42 C41 C40 . . 121.0(2) ?
C46 C41 C40 . . 121.3(2) ?
C43 C42 C41 . . 120.9(2) ?
C43 C42 H42 . . 119.5 ?
C41 C42 H42 . . 119.5 ?
C44 C43 C42 . . 120.6(2) ?
C44 C43 H43 . . 119.7 ?
C42 C43 H43 . . 119.7 ?
C43 C44 C45 . . 119.2(2) ?
C43 C44 H44 . . 120.4 ?
C45 C44 H44 . . 120.4 ?
C46 C45 C44 . . 120.3(2) ?
C46 C45 H45 . . 119.9 ?
C44 C45 H45 . . 119.9 ?
C45 C46 C41 . . 121.3(2) ?
C45 C46 H46 . . 119.3 ?
C41 C46 H46 . . 119.3 ?
C48 C47 Sn2 . . 112.40(15) ?
C48 C47 H47A . . 109.1 ?
Sn2 C47 H47A . . 109.1 ?
C48 C47 H47B . . 109.1 ?
Sn2 C47 H47B . . 109.1 ?
H47A C47 H47B . . 107.9 ?
C49 C48 C53 . . 117.7(2) ?
C49 C48 C47 . . 121.2(2) ?
C53 C48 C47 . . 121.1(2) ?
C50 C49 C48 . . 121.4(2) ?
C50 C49 H49 . . 119.3 ?
C48 C49 H49 . . 119.3 ?
C51 C50 C49 . . 120.2(2) ?
C51 C50 H50 . . 119.9 ?
C49 C50 H50 . . 119.9 ?
C52 C51 C50 . . 119.2(2) ?
C52 C51 H51 . . 120.4 ?
C50 C51 H51 . . 120.4 ?
C51 C52 C53 . . 120.7(2) ?
C51 C52 H52 . . 119.7 ?
C53 C52 H52 . . 119.7 ?
C48 C53 C52 . . 120.8(2) ?
C48 C53 H53 . . 119.6 ?
C52 C53 H53 . . 119.6 ?
C55 C54 Sn2 . . 118.86(14) ?
C55 C54 H54A . . 107.6 ?
Sn2 C54 H54A . . 107.6 ?
C55 C54 H54B . . 107.6 ?
Sn2 C54 H54B . . 107.6 ?
H54A C54 H54B . . 107.0 ?
C60 C55 C56 . . 118.4(2) ?
C60 C55 C54 . . 121.0(2) ?
C56 C55 C54 . . 120.5(2) ?
C57 C56 C55 . . 120.4(3) ?
C57 C56 H56 . . 119.8 ?
C55 C56 H56 . . 119.8 ?
C58 C57 C56 . . 120.4(3) ?
C58 C57 H57 . . 119.8 ?
C56 C57 H57 . . 119.8 ?
C57 C58 C59 . . 120.1(3) ?
C57 C58 H58 . . 119.9 ?
C59 C58 H58 . . 119.9 ?
C58 C59 C60 . . 119.7(3) ?
C58 C59 H59 . . 120.2 ?
C60 C59 H59 . . 120.2 ?
C55 C60 C59 . . 121.1(3) ?
C55 C60 H60 . . 119.5 ?
C59 C60 H60 . . 119.5 ?
C66 C61 C62 . . 119.3(2) ?
C66 C61 P2 . . 123.00(17) ?
C62 C61 P2 . . 117.60(17) ?
C63 C62 C61 . . 120.2(2) ?
C63 C62 H62 . . 119.9 ?
C61 C62 H62 . . 119.9 ?
C62 C63 C64 . . 120.3(2) ?
C62 C63 H63 . . 119.8 ?
C64 C63 H63 . . 119.8 ?
C65 C64 C63 . . 120.0(2) ?
C65 C64 H64 . . 120.0 ?
C63 C64 H64 . . 120.0 ?
C64 C65 C66 . . 120.2(2) ?
C64 C65 H65 . . 119.9 ?
C66 C65 H65 . . 119.9 ?
C61 C66 C65 . . 120.0(2) ?
C61 C66 H66 . . 120.0 ?
C65 C66 H66 . . 120.0 ?
C68 C67 C72 . . 119.7(2) ?
C68 C67 P2 . . 118.18(18) ?
C72 C67 P2 . . 122.07(17) ?
C69 C68 C67 . . 120.0(2) ?
C69 C68 H68 . . 120.0 ?
C67 C68 H68 . . 120.0 ?
C70 C69 C68 . . 120.2(2) ?
C70 C69 H69 . . 119.9 ?
C68 C69 H69 . . 119.9 ?
C69 C70 C71 . . 120.3(2) ?
C69 C70 H70 . . 119.9 ?
C71 C70 H70 . . 119.9 ?
C72 C71 C70 . . 120.3(3) ?
C72 C71 H71 . . 119.8 ?
C70 C71 H71 . . 119.8 ?
C71 C72 C67 . . 119.6(2) ?
C71 C72 H72 . . 120.2 ?
C67 C72 H72 . . 120.2 ?
C74 C73 C78 . . 119.6(2) ?
C74 C73 P2 . . 116.53(17) ?
C78 C73 P2 . . 123.84(17) ?
C75 C74 C73 . . 120.2(2) ?
C75 C74 H74 . . 119.9 ?
C73 C74 H74 . . 119.9 ?
C76 C75 C74 . . 119.8(2) ?
C76 C75 H75 . . 120.1 ?
C74 C75 H75 . . 120.1 ?
C75 C76 C77 . . 120.5(2) ?
C75 C76 H76 . . 119.8 ?
C77 C76 H76 . . 119.8 ?
C78 C77 C76 . . 120.0(2) ?
C78 C77 H77 . . 120.0 ?
C76 C77 H77 . . 120.0 ?
C77 C78 C73 . . 119.9(2) ?
C77 C78 H78 . . 120.0 ?
C73 C78 H78 . . 120.0 ?

loop_
_geom_bond_atom_site_label_1
_geom_bond_atom_site_label_2
_geom_bond_site_symmetry_2
_geom_bond_distance
_geom_bond_publ_flag
Sn1 C1 . 2.148(2) ?
Sn1 C15 . 2.151(2) ?
Sn1 C8 . 2.156(2) ?
Sn1 O1 . 2.2798(14) ?
Sn1 Cl1 . 2.5456(5) ?
Sn2 C40 . 2.163(2) ?
Sn2 C47 . 2.161(2) ?
Sn2 C54 . 2.165(2) ?
Sn2 O2 . 2.3618(16) ?
Sn2 Cl2 . 2.4977(6) ?
P1 O1 . 1.5011(15) ?
P1 C28 . 1.788(2) ?
P1 C34 . 1.791(2) ?
P1 C22 . 1.798(2) ?
P2 O2 . 1.4947(17) ?
P2 C73 . 1.797(2) ?
P2 C67 . 1.802(2) ?
P2 C61 . 1.806(2) ?
C1 C2' . 1.510(5) ?
C1 C2 . 1.520(5) ?
C1 H1A . 0.9900 ?
C1 H1B . 0.9900 ?
C1 H1C . 0.9900 ?
C1 H1D . 0.9900 ?
C2 C3 . 1.3900 ?
C2 C7 . 1.3900 ?
C3 C4 . 1.3900 ?
C3 H3 . 0.9500 ?
C4 C5 . 1.3900 ?
C4 H4 . 0.9500 ?
C5 C6 . 1.3900 ?
C5 H5 . 0.9500 ?
C6 C7 . 1.3900 ?
C6 H6 . 0.9500 ?
C7 H7 . 0.9500 ?
C2' C3' . 1.3900 ?
C2' C7' . 1.3900 ?
C3' C4' . 1.3900 ?
C3' H3' . 0.9500 ?
C4' C5' . 1.3900 ?
C4' H4' . 0.9500 ?
C5' C6' . 1.3900 ?
C5' H5' . 0.9500 ?
C6' C7' . 1.3900 ?
C6' H6' . 0.9500 ?
C7' H7' . 0.9500 ?
C8 C9 . 1.487(3) ?
C8 H8A . 0.9900 ?
C8 H8B . 0.9900 ?
C9 C14 . 1.398(3) ?
C9 C10 . 1.401(3) ?
C10 C11 . 1.377(3) ?
C10 H10 . 0.9500 ?
C11 C12 . 1.389(3) ?
C11 H11 . 0.9500 ?
C12 C13 . 1.384(4) ?
C12 H12 . 0.9500 ?
C13 C14 . 1.386(4) ?
C13 H13 . 0.9500 ?
C14 H14 . 0.9500 ?
C15 C16 . 1.503(3) ?
C15 H15A . 0.9900 ?
C15 H15B . 0.9900 ?
C16 C21 . 1.392(3) ?
C16 C17 . 1.397(3) ?
C17 C18 . 1.394(3) ?
C17 H17 . 0.9500 ?
C18 C19 . 1.378(4) ?
C18 H18 . 0.9500 ?
C19 C20 . 1.380(4) ?
C19 H19 . 0.9500 ?
C20 C21 . 1.391(3) ?
C20 H20 . 0.9500 ?
C21 H21 . 0.9500 ?
C22 C23 . 1.394(3) ?
C22 C27 . 1.394(3) ?
C23 C24 . 1.390(3) ?
C23 H23 . 0.9500 ?
C24 C25 . 1.382(4) ?
C24 H24 . 0.9500 ?
C25 C26 . 1.375(4) ?
C25 H25 . 0.9500 ?
C26 C27 . 1.387(3) ?
C26 H26 . 0.9500 ?
C27 H27 . 0.9500 ?
C28 C29 . 1.395(3) ?
C28 C33 . 1.399(3) ?
C29 C30 . 1.392(3) ?
C29 H29 . 0.9500 ?
C30 C31 . 1.373(4) ?
C30 H30 . 0.9500 ?
C31 C32 . 1.391(3) ?
C31 H31 . 0.9500 ?
C32 C33 . 1.379(3) ?
C32 H32 . 0.9500 ?
C33 H33 . 0.9500 ?
C34 C35 . 1.393(3) ?
C34 C39 . 1.402(3) ?
C35 C36 . 1.385(3) ?
C35 H35 . 0.9500 ?
C36 C37 . 1.376(4) ?
C36 H36 . 0.9500 ?
C37 C38 . 1.385(4) ?
C37 H37 . 0.9500 ?
C38 C39 . 1.377(4) ?
C38 H38 . 0.9500 ?
C39 H39 . 0.9500 ?
C40 C41 . 1.500(3) ?
C40 H40A . 0.9900 ?
C40 H40B . 0.9900 ?
C41 C42 . 1.391(3) ?
C41 C46 . 1.397(3) ?
C42 C43 . 1.389(3) ?
C42 H42 . 0.9500 ?
C43 C44 . 1.382(4) ?
C43 H43 . 0.9500 ?
C44 C45 . 1.381(4) ?
C44 H44 . 0.9500 ?
C45 C46 . 1.384(3) ?
C45 H45 . 0.9500 ?
C46 H46 . 0.9500 ?
C47 C48 . 1.504(3) ?
C47 H47A . 0.9900 ?
C47 H47B . 0.9900 ?
C48 C49 . 1.391(3) ?
C48 C53 . 1.391(3) ?
C49 C50 . 1.384(3) ?
C49 H49 . 0.9500 ?
C50 C51 . 1.379(4) ?
C50 H50 . 0.9500 ?
C51 C52 . 1.377(4) ?
C51 H51 . 0.9500 ?
C52 C53 . 1.388(3) ?
C52 H52 . 0.9500 ?
C53 H53 . 0.9500 ?
C54 C55 . 1.496(3) ?
C54 H54A . 0.9900 ?
C54 H54B . 0.9900 ?
C55 C60 . 1.387(4) ?
C55 C56 . 1.400(3) ?
C56 C57 . 1.390(4) ?
C56 H56 . 0.9500 ?
C57 C58 . 1.372(5) ?
C57 H57 . 0.9500 ?
C58 C59 . 1.386(4) ?
C58 H58 . 0.9500 ?
C59 C60 . 1.392(4) ?
C59 H59 . 0.9500 ?
C60 H60 . 0.9500 ?
C61 C66 . 1.389(3) ?
C61 C62 . 1.398(3) ?
C62 C63 . 1.381(3) ?
C62 H62 . 0.9500 ?
C63 C64 . 1.386(3) ?
C63 H63 . 0.9500 ?
C64 C65 . 1.376(3) ?
C64 H64 . 0.9500 ?
C65 C66 . 1.397(3) ?
C65 H65 . 0.9500 ?
C66 H66 . 0.9500 ?
C67 C68 . 1.389(3) ?
C67 C72 . 1.398(3) ?
C68 C69 . 1.389(3) ?
C68 H68 . 0.9500 ?
C69 C70 . 1.373(4) ?
C69 H69 . 0.9500 ?
C70 C71 . 1.385(4) ?
C70 H70 . 0.9500 ?
C71 C72 . 1.384(3) ?
C71 H71 . 0.9500 ?
C72 H72 . 0.9500 ?
C73 C74 . 1.394(3) ?
C73 C78 . 1.395(3) ?
C74 C75 . 1.387(3) ?
C74 H74 . 0.9500 ?
C75 C76 . 1.385(4) ?
C75 H75 . 0.9500 ?
C76 C77 . 1.385(4) ?
C76 H76 . 0.9500 ?
C77 C78 . 1.387(3) ?
C77 H77 . 0.9500 ?
C78 H78 . 0.9500 ?

loop_
_geom_torsion_atom_site_label_1
_geom_torsion_atom_site_label_2
_geom_torsion_atom_site_label_3
_geom_torsion_atom_site_label_4
_geom_torsion_site_symmetry_1
_geom_torsion_site_symmetry_2
_geom_torsion_site_symmetry_3
_geom_torsion_site_symmetry_4
_geom_torsion
_geom_torsion_publ_flag
C28 P1 O1 Sn1 . . . . -36.3(4) ?
C34 P1 O1 Sn1 . . . . 82.8(4) ?
C22 P1 O1 Sn1 . . . . -155.9(4) ?
C1 Sn1 O1 P1 . . . . 55.3(4) ?
C15 Sn1 O1 P1 . . . . -64.5(4) ?
C8 Sn1 O1 P1 . . . . 176.0(4) ?
C73 P2 O2 Sn2 . . . . 76.2(3) ?
C67 P2 O2 Sn2 . . . . -164.7(2) ?
C61 P2 O2 Sn2 . . . . -43.4(3) ?
C40 Sn2 O2 P2 . . . . 67.7(3) ?
C47 Sn2 O2 P2 . . . . -171.3(3) ?
C54 Sn2 O2 P2 . . . . -59.0(3) ?
C15 Sn1 C1 C2' . . . . 157.5(5) ?
C8 Sn1 C1 C2' . . . . -12.1(5) ?
O1 Sn1 C1 C2' . . . . 68.4(5) ?
Cl1 Sn1 C1 C2' . . . . -106.7(5) ?
C15 Sn1 C1 C2 . . . . 166.0(4) ?
C8 Sn1 C1 C2 . . . . -3.6(5) ?
O1 Sn1 C1 C2 . . . . 77.0(5) ?
Cl1 Sn1 C1 C2 . . . . -98.2(4) ?
C2' C1 C2 C3 . . . . -20(9) ?
Sn1 C1 C2 C3 . . . . -112.1(6) ?
C2' C1 C2 C7 . . . . 159(10) ?
Sn1 C1 C2 C7 . . . . 66.7(9) ?
C7 C2 C3 C4 . . . . 0.0 ?
C1 C2 C3 C4 . . . . 178.7(13) ?
C2 C3 C4 C5 . . . . 0.0 ?
C3 C4 C5 C6 . . . . 0.0 ?
C4 C5 C6 C7 . . . . 0.0 ?
C5 C6 C7 C2 . . . . 0.0 ?
C3 C2 C7 C6 . . . . 0.0 ?
C1 C2 C7 C6 . . . . -178.8(13) ?
C2 C1 C2' C3' . . . . 153(10) ?
Sn1 C1 C2' C3' . . . . -116.1(6) ?
C2 C1 C2' C7' . . . . -25(9) ?
Sn1 C1 C2' C7' . . . . 66.4(9) ?
C7' C2' C3' C4' . . . . 0.0 ?
C1 C2' C3' C4' . . . . -177.4(13) ?
C2' C3' C4' C5' . . . . 0.0 ?
C3' C4' C5' C6' . . . . 0.0 ?
C4' C5' C6' C7' . . . . 0.0 ?
C5' C6' C7' C2' . . . . 0.0 ?
C3' C2' C7' C6' . . . . 0.0 ?
C1 C2' C7' C6' . . . . 177.5(12) ?
C1 Sn1 C8 C9 . . . . 169.36(13) ?
C15 Sn1 C8 C9 . . . . -0.35(17) ?
O1 Sn1 C8 C9 . . . . 85.35(14) ?
Cl1 Sn1 C8 C9 . . . . -94.97(14) ?
Sn1 C8 C9 C14 . . . . -105.9(2) ?
Sn1 C8 C9 C10 . . . . 73.1(2) ?
C14 C9 C10 C11 . . . . -1.0(3) ?
C8 C9 C10 C11 . . . . 179.9(2) ?
C9 C10 C11 C12 . . . . 0.5(4) ?
C10 C11 C12 C13 . . . . 0.3(4) ?
C11 C12 C13 C14 . . . . -0.5(4) ?
C12 C13 C14 C9 . . . . 0.0(4) ?
C10 C9 C14 C13 . . . . 0.8(3) ?
C8 C9 C14 C13 . . . . 179.9(2) ?
C1 Sn1 C15 C16 . . . . -11.30(18) ?
C8 Sn1 C15 C16 . . . . 158.45(14) ?
O1 Sn1 C15 C16 . . . . 77.02(15) ?
Cl1 Sn1 C15 C16 . . . . -107.59(14) ?
Sn1 C15 C16 C21 . . . . 56.0(2) ?
Sn1 C15 C16 C17 . . . . -124.15(18) ?
C21 C16 C17 C18 . . . . -0.8(3) ?
C15 C16 C17 C18 . . . . 179.3(2) ?
C16 C17 C18 C19 . . . . 0.2(3) ?
C17 C18 C19 C20 . . . . 0.5(4) ?
C18 C19 C20 C21 . . . . -0.6(3) ?
C17 C16 C21 C20 . . . . 0.7(3) ?
C15 C16 C21 C20 . . . . -179.42(19) ?
C19 C20 C21 C16 . . . . 0.0(3) ?
O1 P1 C22 C23 . . . . 27.9(2) ?
C28 P1 C22 C23 . . . . -94.7(2) ?
C34 P1 C22 C23 . . . . 149.28(19) ?
O1 P1 C22 C27 . . . . -155.58(19) ?
C28 P1 C22 C27 . . . . 81.8(2) ?
C34 P1 C22 C27 . . . . -34.2(2) ?
C27 C22 C23 C24 . . . . 0.5(4) ?
P1 C22 C23 C24 . . . . 177.2(2) ?
C22 C23 C24 C25 . . . . -0.2(4) ?
C23 C24 C25 C26 . . . . -0.4(4) ?
C24 C25 C26 C27 . . . . 0.5(4) ?
C25 C26 C27 C22 . . . . -0.2(4) ?
C23 C22 C27 C26 . . . . -0.4(4) ?
P1 C22 C27 C26 . . . . -176.88(19) ?
O1 P1 C28 C29 . . . . -124.5(2) ?
C34 P1 C28 C29 . . . . 114.6(2) ?
C22 P1 C28 C29 . . . . -3.3(2) ?
O1 P1 C28 C33 . . . . 53.3(2) ?
C34 P1 C28 C33 . . . . -67.6(2) ?
C22 P1 C28 C33 . . . . 174.49(18) ?
C33 C28 C29 C30 . . . . 0.6(4) ?
P1 C28 C29 C30 . . . . 178.30(18) ?
C28 C29 C30 C31 . . . . -0.7(4) ?
C29 C30 C31 C32 . . . . 0.2(4) ?
C30 C31 C32 C33 . . . . 0.5(4) ?
C31 C32 C33 C28 . . . . -0.7(4) ?
C29 C28 C33 C32 . . . . 0.1(3) ?
P1 C28 C33 C32 . . . . -177.74(18) ?
O1 P1 C34 C35 . . . . -139.12(18) ?
C28 P1 C34 C35 . . . . -16.8(2) ?
C22 P1 C34 C35 . . . . 99.5(2) ?
O1 P1 C34 C39 . . . . 36.24(19) ?
C28 P1 C34 C39 . . . . 158.60(17) ?
C22 P1 C34 C39 . . . . -85.20(18) ?
C39 C34 C35 C36 . . . . -1.6(3) ?
P1 C34 C35 C36 . . . . 173.77(18) ?
C34 C35 C36 C37 . . . . 0.1(4) ?
C35 C36 C37 C38 . . . . 1.3(4) ?
C36 C37 C38 C39 . . . . -1.2(4) ?
C37 C38 C39 C34 . . . . -0.3(3) ?
C35 C34 C39 C38 . . . . 1.6(3) ?
P1 C34 C39 C38 . . . . -173.88(17) ?
C47 Sn2 C40 C41 . . . . 6.89(19) ?
C54 Sn2 C40 C41 . . . . 170.44(14) ?
O2 Sn2 C40 C41 . . . . 86.06(15) ?
Cl2 Sn2 C40 C41 . . . . -90.60(15) ?
Sn2 C40 C41 C42 . . . . 93.2(2) ?
Sn2 C40 C41 C46 . . . . -84.5(2) ?
C46 C41 C42 C43 . . . . 0.5(3) ?
C40 C41 C42 C43 . . . . -177.3(2) ?
C41 C42 C43 C44 . . . . 0.4(4) ?
C42 C43 C44 C45 . . . . -0.7(4) ?
C43 C44 C45 C46 . . . . 0.0(4) ?
C44 C45 C46 C41 . . . . 0.9(4) ?
C42 C41 C46 C45 . . . . -1.2(3) ?
C40 C41 C46 C45 . . . . 176.6(2) ?
C40 Sn2 C47 C48 . . . . 136.09(16) ?
C54 Sn2 C47 C48 . . . . -29.7(2) ?
O2 Sn2 C47 C48 . . . . 57.29(16) ?
Cl2 Sn2 C47 C48 . . . . -127.08(16) ?
Sn2 C47 C48 C49 . . . . 56.6(3) ?
Sn2 C47 C48 C53 . . . . -124.4(2) ?
C53 C48 C49 C50 . . . . 1.9(4) ?
C47 C48 C49 C50 . . . . -179.0(2) ?
C48 C49 C50 C51 . . . . -1.9(4) ?
C49 C50 C51 C52 . . . . 0.1(4) ?
C50 C51 C52 C53 . . . . 1.5(4) ?
C49 C48 C53 C52 . . . . -0.4(4) ?
C47 C48 C53 C52 . . . . -179.4(2) ?
C51 C52 C53 C48 . . . . -1.4(4) ?
C40 Sn2 C54 C55 . . . . 13.7(2) ?
C47 Sn2 C54 C55 . . . . 178.34(18) ?
O2 Sn2 C54 C55 . . . . 95.06(19) ?
Cl2 Sn2 C54 C55 . . . . -84.48(19) ?
Sn2 C54 C55 C60 . . . . -107.8(2) ?
Sn2 C54 C55 C56 . . . . 76.2(3) ?
C60 C55 C56 C57 . . . . -0.5(3) ?
C54 C55 C56 C57 . . . . 175.6(2) ?
C55 C56 C57 C58 . . . . 0.6(4) ?
C56 C57 C58 C59 . . . . -0.3(4) ?
C57 C58 C59 C60 . . . . -0.1(4) ?
C56 C55 C60 C59 . . . . 0.1(3) ?
C54 C55 C60 C59 . . . . -176.0(2) ?
C58 C59 C60 C55 . . . . 0.2(4) ?
O2 P2 C61 C66 . . . . -114.19(19) ?
C73 P2 C61 C66 . . . . 124.44(19) ?
C67 P2 C61 C66 . . . . 8.2(2) ?
O2 P2 C61 C62 . . . . 62.0(2) ?
C73 P2 C61 C62 . . . . -59.4(2) ?
C67 P2 C61 C62 . . . . -175.61(17) ?
C66 C61 C62 C63 . . . . -1.0(3) ?
P2 C61 C62 C63 . . . . -177.34(19) ?
C61 C62 C63 C64 . . . . 0.1(4) ?
C62 C63 C64 C65 . . . . 0.9(4) ?
C63 C64 C65 C66 . . . . -1.0(4) ?
C62 C61 C66 C65 . . . . 0.9(3) ?
P2 C61 C66 C65 . . . . 177.00(18) ?
C64 C65 C66 C61 . . . . 0.1(4) ?
O2 P2 C67 C68 . . . . 6.2(2) ?
C73 P2 C67 C68 . . . . 126.80(18) ?
C61 P2 C67 C68 . . . . -117.20(18) ?
O2 P2 C67 C72 . . . . -171.92(18) ?
C73 P2 C67 C72 . . . . -51.3(2) ?
C61 P2 C67 C72 . . . . 64.7(2) ?
C72 C67 C68 C69 . . . . 0.6(3) ?
P2 C67 C68 C69 . . . . -177.55(17) ?
C67 C68 C69 C70 . . . . -1.2(3) ?
C68 C69 C70 C71 . . . . 0.7(4) ?
C69 C70 C71 C72 . . . . 0.4(4) ?
C70 C71 C72 C67 . . . . -1.0(4) ?
C68 C67 C72 C71 . . . . 0.5(3) ?
P2 C67 C72 C71 . . . . 178.57(19) ?
O2 P2 C73 C74 . . . . 43.85(19) ?
C67 P2 C73 C74 . . . . -76.87(19) ?
C61 P2 C73 C74 . . . . 166.33(17) ?
O2 P2 C73 C78 . . . . -134.83(19) ?
C67 P2 C73 C78 . . . . 104.4(2) ?
C61 P2 C73 C78 . . . . -12.4(2) ?
C78 C73 C74 C75 . . . . -0.1(3) ?
P2 C73 C74 C75 . . . . -178.84(18) ?
C73 C74 C75 C76 . . . . 0.7(3) ?
C74 C75 C76 C77 . . . . -0.8(4) ?
C75 C76 C77 C78 . . . . 0.1(4) ?
C76 C77 C78 C73 . . . . 0.5(3) ?
C74 C73 C78 C77 . . . . -0.5(3) ?
P2 C73 C78 C77 . . . . 178.10(18) ?
